data_1571472
loop_
_publ_author_name
'Gaucherand, Arthur'
'Yen-Pon, Exp&#xe9;dite'
'Garc&#xed;a-L&#xf3;pez, Diego'
'Naubron, Jean-Val&#xe8;re'
'Chentouf, Sara'
'Giorgi, Michel'
'Humbel, St&#xe9;phane'
'Jean, Marion'
'Rodriguez, Jean'
'Bonne, Damien'

_publ_section_title
;
 Padlocking dihydrofurannulation for the control of small degree of
 helicity built on a fused-tetracyclic core.
;
_journal_issue 19
_journal_name_full 'Chemical science'
_journal_page_first 7300
_journal_page_last 7307
_journal_paper_doi 10.1039/d4sc00745j
_journal_volume 15
_journal_year 2024
_chemical_absolute_configuration ad
_chemical_formula_moiety 'C28 H21 N O4'
_chemical_formula_sum 'C28 H21 N O4'
_chemical_formula_weight 435.46
_space_group_crystal_system orthorhombic
_space_group_IT_number 19
_space_group_name_Hall 'P 2ac 2ab'
_space_group_name_H-M_alt 'P 21 21 21'
_atom_sites_solution_hydrogens geom
_atom_sites_solution_primary dual
_audit_creation_date 2021-09-10
_audit_creation_method
;
Olex2 1.3
(compiled 2020.11.12 svn.r5f609507 for OlexSys, GUI svn.r6272)
;
_audit_update_record
;
2023-05-17 deposited with the CCDC.	2024-04-19 downloaded from the CCDC.
;
_cell_angle_alpha 90
_cell_angle_beta 90
_cell_angle_gamma 90
_cell_formula_units_Z 4
_cell_length_a 12.28419(14)
_cell_length_b 13.47791(17)
_cell_length_c 13.83030(17)
_cell_measurement_reflns_used 9461
_cell_measurement_temperature 295
_cell_measurement_theta_max 72.8220
_cell_measurement_theta_min 3.1370
_cell_volume 2289.82(5)
_computing_cell_refinement 'CrysAlisPro 1.171.41.116a (Rigaku OD, 2021)'
_computing_data_collection 'CrysAlisPro 1.171.41.116a (Rigaku OD, 2021)'
_computing_data_reduction 'CrysAlisPro 1.171.41.116a (Rigaku OD, 2021)'
_computing_molecular_graphics 'Olex2 1.3 (Dolomanov et al., 2009)'
_computing_publication_material 'Olex2 1.3 (Dolomanov et al., 2009)'
_computing_structure_refinement 'SHELXL 2018/3 (Sheldrick, 2015)'
_computing_structure_solution 'SHELXT  (Sheldrick, 2015)'
_diffrn_ambient_temperature 295
_diffrn_detector 'CCD plate'
_diffrn_detector_area_resol_mean 5.3048
_diffrn_detector_type AtlasS2
_diffrn_measured_fraction_theta_full 1.000
_diffrn_measured_fraction_theta_max 0.988
_diffrn_measurement_details
;
List of Runs (angles in degrees, time in seconds):

  # Type    Start    End  Width  t~exp~   \w     \q     \k     \f   Frames
#--------------------------------------------------------------------------
  1  \w    -71.00  32.00   1.00    1.50    --  -40.79  65.00 -12.00  103
  2  \w     27.00 140.00   1.00   12.50    --  105.59 -83.00 100.00  113
  3  \w     74.00 178.00   1.00   12.50    --  105.59  73.00 112.00  104
  4  \w     23.00  97.00   1.00    1.50    --   40.79-125.00-120.00   74
  5  \w     23.00  97.00   1.00    1.50    --   40.79-125.00 120.00   74
  6  \w     23.00  97.00   1.00    1.50    --   40.79-125.00-150.00   74
  7  \w     80.00 178.00   1.00   12.50    --  105.59  45.00-180.00   98
  8  \w     32.00 118.00   1.00   12.50    --  105.59-125.00-150.00   86
  9  \w     80.00 178.00   1.00   12.50    --  105.59  45.00 -90.00   98
 10  \w     94.00 178.00   1.00   12.50    --  105.59 125.00 -60.00   84
 11  \w     33.00 135.00   1.00   12.50    --  105.59 -65.00-148.00  102
 12  \w   -113.00 -13.00   1.00    1.50    --  -40.79 -57.00-120.00  100
 13  \w   -117.00 -26.00   1.00    1.50    --  -40.79 -77.00 120.00   91
 14  \w   -113.00 -13.00   1.00    1.50    --  -40.79 -57.00   0.00  100
;
_diffrn_measurement_device 'four-circle diffractometer'
_diffrn_measurement_device_type 'SuperNova, Dual, Cu at home/near, AtlasS2'
_diffrn_measurement_method '\w scans'
_diffrn_orient_matrix_type 'CrysAlisPro convention (1999,Acta A55,543-557)'
_diffrn_orient_matrix_UB_11 0.1056739000
_diffrn_orient_matrix_UB_12 -0.0599867000
_diffrn_orient_matrix_UB_13 0.0138252000
_diffrn_orient_matrix_UB_21 -0.0353503000
_diffrn_orient_matrix_UB_22 -0.0714525000
_diffrn_orient_matrix_UB_23 -0.0811630000
_diffrn_orient_matrix_UB_31 0.0576519000
_diffrn_orient_matrix_UB_32 0.0661336000
_diffrn_orient_matrix_UB_33 -0.0750913000
_diffrn_radiation_monochromator mirror
_diffrn_radiation_probe x-ray
_diffrn_radiation_type 'Cu K\a'
_diffrn_radiation_wavelength 1.54184
_diffrn_reflns_av_R_equivalents 0.0331
_diffrn_reflns_av_unetI/netI 0.0218
_diffrn_reflns_Laue_measured_fraction_full 1.000
_diffrn_reflns_Laue_measured_fraction_max 0.988
_diffrn_reflns_limit_h_max 15
_diffrn_reflns_limit_h_min -14
_diffrn_reflns_limit_k_max 16
_diffrn_reflns_limit_k_min -16
_diffrn_reflns_limit_l_max 17
_diffrn_reflns_limit_l_min -17
_diffrn_reflns_number 17009
_diffrn_reflns_point_group_measured_fraction_full 1.000
_diffrn_reflns_point_group_measured_fraction_max 0.979
_diffrn_reflns_theta_full 67.684
_diffrn_reflns_theta_max 72.917
_diffrn_reflns_theta_min 4.581
_diffrn_source 'micro-focus sealed X-ray tube'
_diffrn_source_type 'SuperNova (Cu) X-ray Source'
_exptl_absorpt_coefficient_mu 0.685
_exptl_absorpt_correction_T_max 1.00000
_exptl_absorpt_correction_T_min 0.76110
_exptl_absorpt_correction_type multi-scan
_exptl_absorpt_process_details
;
CrysAlisPro 1.171.41.116a (Rigaku Oxford Diffraction, 2021)
Empirical absorption correction using spherical harmonics,
implemented in SCALE3 ABSPACK scaling algorithm.
;
_exptl_crystal_colour colourless
_exptl_crystal_colour_primary colourless
_exptl_crystal_density_diffrn 1.263
_exptl_crystal_description prism
_exptl_crystal_F_000 912
_exptl_crystal_size_max 0.22
_exptl_crystal_size_mid 0.1
_exptl_crystal_size_min 0.08
_refine_diff_density_max 0.127
_refine_diff_density_min -0.155
_refine_diff_density_rms 0.032
_refine_ls_abs_structure_details
;
 Refined as an inversion twin.
;
_refine_ls_abs_structure_Flack 0.0(3)
_refine_ls_extinction_method none
_refine_ls_goodness_of_fit_ref 1.025
_refine_ls_hydrogen_treatment constr
_refine_ls_matrix_type full
_refine_ls_number_parameters 300
_refine_ls_number_reflns 4475
_refine_ls_number_restraints 0
_refine_ls_restrained_S_all 1.025
_refine_ls_R_factor_all 0.0400
_refine_ls_R_factor_gt 0.0371
_refine_ls_shift/su_max 0.000
_refine_ls_shift/su_mean 0.000
_refine_ls_structure_factor_coef Fsqd
_refine_ls_weighting_details 'w=1/[\s^2^(Fo^2^)+(0.0641P)^2^+0.1170P] where P=(Fo^2^+2Fc^2^)/3'
_refine_ls_weighting_scheme calc
_refine_ls_wR_factor_gt 0.0992
_refine_ls_wR_factor_ref 0.1032
_reflns_Friedel_coverage 0.751
_reflns_Friedel_fraction_full 1.000
_reflns_Friedel_fraction_max 0.968
_reflns_number_gt 4184
_reflns_number_total 4475
_reflns_threshold_expression 'I > 2\s(I)'
_cod_data_source_file d4sc00745j2.cif
_cod_data_source_block ag2018
_cod_depositor_comments 'Adding full bibliography for 1571472--1571478.cif.'
_cod_database_code 1571472
_shelx_shelxl_version_number 2018/3
_chemical_oxdiff_formula 'c28 h21 n1 o4'
_shelx_space_group_comment
;
The symmetry employed for this shelxl refinement is uniquely defined
by the following loop, which should always be used as a source of
symmetry information in preference to the above space-group names.
They are only intended as comments.
;
_shelx_estimated_absorpt_t_max 0.947
_shelx_estimated_absorpt_t_min 0.864
_reflns_odcompleteness_completeness 100.00
_reflns_odcompleteness_iscentric 1
_reflns_odcompleteness_theta 66.97
_olex2_refinement_description
;
1. Twinned data refinement
 Scales: 1.0(3)
 0.0(3)
2. Fixed Uiso
 At 1.2 times of:
  All C(H) groups, All C(H,H) groups
 At 1.5 times of:
  All C(H,H,H) groups
3.a Ternary CH refined with riding coordinates:
 C1(H1), C2(H2)
3.b Secondary CH2 refined with riding coordinates:
 C21(H21A,H21B)
3.c Aromatic/amide H refined with riding coordinates:
 C4(H4), C5(H5), C7(H7), C8(H8), C16(H16), C17(H17), C18(H18), C19(H19),
 C20(H20), C24(H24), C25(H25), C26(H26), C27(H27), C28(H28)
3.d Idealised Me refined as rotating group:
 C22(H22A,H22B,H22C)
;
_olex2_submission_special_instructions 'No special instructions were received'
_oxdiff_exptl_absorpt_empirical_details
;
Empirical correction (ABSPACK) includes:
- Absorption correction using spherical harmonics
- Frame scaling
- Detector area scaling
;
_oxdiff_exptl_absorpt_empirical_full_max 1.265
_oxdiff_exptl_absorpt_empirical_full_min 0.812

loop_
_space_group_symop_operation_xyz
'x, y, z'
'-x+1/2, -y, z+1/2'
'-x, y+1/2, -z+1/2'
'x+1/2, -y+1/2, -z'

loop_
_atom_site_label
_atom_site_type_symbol
_atom_site_fract_x
_atom_site_fract_y
_atom_site_fract_z
_atom_site_U_iso_or_equiv
_atom_site_adp_type
_atom_site_occupancy
_atom_site_site_symmetry_order
_atom_site_calc_flag
_atom_site_refinement_flags_posn
_atom_site_refinement_flags_adp
_atom_site_refinement_flags_occupancy
_atom_site_disorder_assembly
_atom_site_disorder_group
O1 O 0.12562(14) 0.32951(15) 0.16338(13) 0.0695(5) Uani 1 1 d . . . . .
O2 O 0.54031(12) 0.45466(13) 0.50200(11) 0.0600(4) Uani 1 1 d . . . . .
O3 O -0.02860(18) 0.4315(2) 0.2439(2) 0.1198(10) Uani 1 1 d . . . . .
O4 O 0.0497(2) 0.5717(2) 0.21792(19) 0.1018(8) Uani 1 1 d . . . . .
N1 N 0.04385(18) 0.4820(2) 0.21149(16) 0.0784(7) Uani 1 1 d . . . . .
C1 C 0.24662(16) 0.45919(15) 0.20482(14) 0.0479(4) Uani 1 1 d . . . . .
H1 H 0.240417 0.522927 0.238475 0.057 Uiso 1 1 calc R U . . .
C2 C 0.13843(17) 0.43128(19) 0.15599(17) 0.0602(6) Uani 1 1 d . . . . .
H2 H 0.138539 0.451832 0.088015 0.072 Uiso 1 1 calc R U . . .
C3 C 0.18465(18) 0.30152(18) 0.24449(17) 0.0577(5) Uani 1 1 d . . . . .
C4 C 0.1741(2) 0.2083(2) 0.2862(2) 0.0725(7) Uani 1 1 d . . . . .
H4 H 0.125438 0.161526 0.262225 0.087 Uiso 1 1 calc R U . . .
C5 C 0.2383(2) 0.18907(18) 0.3633(2) 0.0692(6) Uani 1 1 d . . . . .
H5 H 0.233519 0.127131 0.392662 0.083 Uiso 1 1 calc R U . . .
C6 C 0.31271(19) 0.25964(16) 0.40142(18) 0.0555(5) Uani 1 1 d . . . . .
C7 C 0.3798(2) 0.23180(18) 0.4802(2) 0.0675(6) Uani 1 1 d . . . . .
H7 H 0.369941 0.169785 0.508348 0.081 Uiso 1 1 calc R U . . .
C8 C 0.4579(2) 0.29271(19) 0.51578(19) 0.0678(6) Uani 1 1 d . . . . .
H8 H 0.503761 0.273346 0.565838 0.081 Uiso 1 1 calc R U . . .
C9 C 0.46545(17) 0.38597(16) 0.47301(15) 0.0515(4) Uani 1 1 d . . . . .
C10 C 0.51850(18) 0.53878(17) 0.44981(16) 0.0542(5) Uani 1 1 d . . . . .
C11 C 0.43272(15) 0.52583(15) 0.38896(13) 0.0442(4) Uani 1 1 d . . . . .
C12 C 0.39876(15) 0.42289(14) 0.40096(13) 0.0427(4) Uani 1 1 d . . . . .
C13 C 0.32092(15) 0.35647(14) 0.35805(14) 0.0440(4) Uani 1 1 d . . . . .
C14 C 0.25410(16) 0.37439(15) 0.27638(14) 0.0463(4) Uani 1 1 d . . . . .
C15 C 0.33711(15) 0.46247(15) 0.12958(14) 0.0458(4) Uani 1 1 d . . . . .
C16 C 0.4206(2) 0.39411(18) 0.1277(2) 0.0625(6) Uani 1 1 d . . . . .
H16 H 0.423858 0.344797 0.174633 0.075 Uiso 1 1 calc R U . . .
C17 C 0.4999(2) 0.3983(2) 0.0563(2) 0.0795(8) Uani 1 1 d . . . . .
H17 H 0.556396 0.352391 0.056330 0.095 Uiso 1 1 calc R U . . .
C18 C 0.4955(2) 0.4699(2) -0.0144(2) 0.0733(7) Uani 1 1 d . . . . .
H18 H 0.547507 0.471396 -0.063264 0.088 Uiso 1 1 calc R U . . .
C19 C 0.4136(2) 0.5392(2) -0.01238(18) 0.0653(6) Uani 1 1 d . . . . .
H19 H 0.410863 0.588521 -0.059358 0.078 Uiso 1 1 calc R U . . .
C20 C 0.33522(19) 0.53605(17) 0.05906(16) 0.0558(5) Uani 1 1 d . . . . .
H20 H 0.280484 0.583710 0.060074 0.067 Uiso 1 1 calc R U . . .
C21 C 0.5893(2) 0.6252(2) 0.4727(2) 0.0750(7) Uani 1 1 d . . . . .
H21A H 0.561790 0.683035 0.438797 0.090 Uiso 1 1 calc R U . . .
H21B H 0.584907 0.638718 0.541453 0.090 Uiso 1 1 calc R U . . .
C22 C 0.7053(3) 0.6105(4) 0.4460(4) 0.1186(14) Uani 1 1 d . . . . .
H22A H 0.739587 0.568212 0.492842 0.178 Uiso 1 1 calc R U . . .
H22B H 0.741683 0.673514 0.444736 0.178 Uiso 1 1 calc R U . . .
H22C H 0.709531 0.580257 0.383307 0.178 Uiso 1 1 calc R U . . .
C23 C 0.38271(17) 0.60970(14) 0.33626(14) 0.0472(4) Uani 1 1 d . . . . .
C24 C 0.4352(2) 0.65769(18) 0.26108(17) 0.0639(6) Uani 1 1 d . . . . .
H24 H 0.502973 0.635341 0.240478 0.077 Uiso 1 1 calc R U . . .
C25 C 0.3879(4) 0.7384(2) 0.2165(2) 0.0878(10) Uani 1 1 d . . . . .
H25 H 0.424235 0.770309 0.166380 0.105 Uiso 1 1 calc R U . . .
C26 C 0.2870(4) 0.7721(2) 0.2456(3) 0.0918(11) Uani 1 1 d . . . . .
H26 H 0.255105 0.826079 0.214787 0.110 Uiso 1 1 calc R U . . .
C27 C 0.2334(3) 0.7251(2) 0.3208(2) 0.0783(8) Uani 1 1 d . . . . .
H27 H 0.165290 0.747333 0.340529 0.094 Uiso 1 1 calc R U . . .
C28 C 0.2815(2) 0.64525(17) 0.36632(17) 0.0584(5) Uani 1 1 d . . . . .
H28 H 0.245970 0.614716 0.417718 0.070 Uiso 1 1 calc R U . . .

loop_
_atom_site_aniso_label
_atom_site_aniso_U_11
_atom_site_aniso_U_22
_atom_site_aniso_U_33
_atom_site_aniso_U_23
_atom_site_aniso_U_13
_atom_site_aniso_U_12
O1 0.0490(8) 0.0902(12) 0.0694(10) -0.0240(9) -0.0084(7) -0.0114(8)
O2 0.0476(7) 0.0726(9) 0.0599(8) -0.0007(7) -0.0129(7) 0.0028(7)
O3 0.0538(11) 0.181(3) 0.1243(19) -0.0372(19) 0.0245(13) -0.0085(15)
O4 0.0774(14) 0.1188(19) 0.1092(17) -0.0212(14) -0.0054(13) 0.0474(14)
N1 0.0458(11) 0.125(2) 0.0648(12) -0.0194(13) -0.0100(10) 0.0217(13)
C1 0.0421(9) 0.0539(10) 0.0476(9) -0.0113(8) -0.0069(8) 0.0067(8)
C2 0.0412(10) 0.0869(16) 0.0527(11) -0.0158(11) -0.0067(9) 0.0082(10)
C3 0.0433(10) 0.0695(13) 0.0602(12) -0.0146(10) 0.0048(9) -0.0107(10)
C4 0.0604(14) 0.0700(14) 0.0872(17) -0.0163(13) 0.0154(13) -0.0266(12)
C5 0.0693(15) 0.0543(12) 0.0840(17) 0.0018(11) 0.0171(14) -0.0140(11)
C6 0.0523(11) 0.0491(10) 0.0652(12) 0.0006(9) 0.0138(10) -0.0008(9)
C7 0.0743(15) 0.0537(12) 0.0745(15) 0.0167(11) 0.0059(12) 0.0081(11)
C8 0.0668(14) 0.0680(14) 0.0685(14) 0.0134(11) -0.0070(12) 0.0142(12)
C9 0.0449(10) 0.0564(11) 0.0532(10) 0.0001(8) -0.0018(8) 0.0084(9)
C10 0.0462(10) 0.0625(12) 0.0539(11) -0.0039(9) -0.0011(8) -0.0052(9)
C11 0.0405(9) 0.0507(10) 0.0415(9) -0.0030(7) 0.0032(7) -0.0028(7)
C12 0.0386(8) 0.0466(9) 0.0429(9) -0.0034(7) 0.0038(7) 0.0039(7)
C13 0.0380(8) 0.0456(9) 0.0485(9) -0.0039(7) 0.0072(7) 0.0023(7)
C14 0.0369(8) 0.0519(10) 0.0499(9) -0.0108(8) 0.0035(7) -0.0003(8)
C15 0.0429(9) 0.0473(9) 0.0474(9) -0.0079(7) -0.0063(8) -0.0008(7)
C16 0.0567(12) 0.0564(11) 0.0745(14) 0.0106(10) 0.0141(11) 0.0110(10)
C17 0.0627(14) 0.0779(17) 0.0979(19) 0.0145(15) 0.0280(14) 0.0153(13)
C18 0.0590(13) 0.0878(17) 0.0731(15) 0.0055(13) 0.0132(12) -0.0118(13)
C19 0.0648(13) 0.0734(15) 0.0576(12) 0.0113(11) -0.0104(10) -0.0179(12)
C20 0.0571(12) 0.0552(11) 0.0552(11) -0.0014(9) -0.0138(9) 0.0012(10)
C21 0.0671(15) 0.0850(17) 0.0729(15) -0.0076(13) -0.0111(12) -0.0259(14)
C22 0.0674(19) 0.140(3) 0.148(4) 0.005(3) 0.004(2) -0.040(2)
C23 0.0520(10) 0.0436(9) 0.0460(9) -0.0040(7) -0.0018(8) -0.0080(8)
C24 0.0704(14) 0.0656(13) 0.0556(12) 0.0043(10) 0.0048(11) -0.0185(11)
C25 0.130(3) 0.0669(16) 0.0670(16) 0.0214(13) -0.0020(17) -0.0305(18)
C26 0.138(3) 0.0553(14) 0.0822(19) 0.0104(13) -0.021(2) 0.0107(17)
C27 0.094(2) 0.0621(14) 0.0788(17) -0.0105(12) -0.0108(15) 0.0229(14)
C28 0.0652(13) 0.0537(11) 0.0563(11) -0.0018(9) 0.0050(10) 0.0054(9)

loop_
_atom_type_symbol
_atom_type_description
_atom_type_scat_dispersion_real
_atom_type_scat_dispersion_imag
_atom_type_scat_source
C C 0.0181 0.0091 'International Tables Vol C Tables 4.2.6.8 and 6.1.1.4'
H H 0.0000 0.0000 'International Tables Vol C Tables 4.2.6.8 and 6.1.1.4'
N N 0.0311 0.0180 'International Tables Vol C Tables 4.2.6.8 and 6.1.1.4'
O O 0.0492 0.0322 'International Tables Vol C Tables 4.2.6.8 and 6.1.1.4'

loop_
_geom_angle_atom_site_label_1
_geom_angle_atom_site_label_2
_geom_angle_atom_site_label_3
_geom_angle
_geom_angle_site_symmetry_1
_geom_angle_site_symmetry_3
_geom_angle_publ_flag
C2 O1 C3 105.64(17) . . ?
C9 O2 C10 105.94(15) . . ?
O3 N1 O4 125.3(3) . . ?
O3 N1 C2 119.2(3) . . ?
O4 N1 C2 115.5(3) . . ?
C2 C1 H1 110.8 . . ?
C14 C1 H1 110.8 . . ?
C14 C1 C2 98.91(17) . . ?
C14 C1 C15 115.09(16) . . ?
C15 C1 H1 110.8 . . ?
C15 C1 C2 109.74(16) . . ?
O1 C2 N1 108.4(2) . . ?
O1 C2 C1 107.95(19) . . ?
O1 C2 H2 110.6 . . ?
N1 C2 H2 110.6 . . ?
C1 C2 N1 108.79(17) . . ?
C1 C2 H2 110.6 . . ?
O1 C3 C4 122.2(2) . . ?
C14 C3 O1 112.9(2) . . ?
C14 C3 C4 124.9(2) . . ?
C3 C4 H4 121.7 . . ?
C5 C4 C3 116.6(2) . . ?
C5 C4 H4 121.7 . . ?
C4 C5 H5 118.7 . . ?
C4 C5 C6 122.6(2) . . ?
C6 C5 H5 118.7 . . ?
C5 C6 C13 119.8(2) . . ?
C7 C6 C5 118.8(2) . . ?
C7 C6 C13 121.3(2) . . ?
C6 C7 H7 119.0 . . ?
C8 C7 C6 122.0(2) . . ?
C8 C7 H7 119.0 . . ?
C7 C8 H8 122.0 . . ?
C7 C8 C9 116.1(2) . . ?
C9 C8 H8 122.0 . . ?
O2 C9 C8 122.17(19) . . ?
O2 C9 C12 111.52(18) . . ?
C12 C9 C8 126.3(2) . . ?
O2 C10 C21 114.9(2) . . ?
C11 C10 O2 111.80(18) . . ?
C11 C10 C21 133.2(2) . . ?
C10 C11 C12 105.86(18) . . ?
C10 C11 C23 121.93(18) . . ?
C12 C11 C23 131.65(17) . . ?
C9 C12 C11 104.77(17) . . ?
C9 C12 C13 117.86(18) . . ?
C13 C12 C11 137.36(18) . . ?
C12 C13 C6 116.04(18) . . ?
C14 C13 C6 116.49(19) . . ?
C14 C13 C12 127.45(17) . . ?
C3 C14 C1 106.98(18) . . ?
C3 C14 C13 119.6(2) . . ?
C13 C14 C1 133.20(18) . . ?
C16 C15 C1 122.44(19) . . ?
C16 C15 C20 118.4(2) . . ?
C20 C15 C1 119.17(18) . . ?
C15 C16 H16 119.7 . . ?
C15 C16 C17 120.5(2) . . ?
C17 C16 H16 119.7 . . ?
C16 C17 H17 119.8 . . ?
C18 C17 C16 120.5(3) . . ?
C18 C17 H17 119.8 . . ?
C17 C18 H18 120.3 . . ?
C19 C18 C17 119.4(2) . . ?
C19 C18 H18 120.3 . . ?
C18 C19 H19 119.8 . . ?
C18 C19 C20 120.3(2) . . ?
C20 C19 H19 119.8 . . ?
C15 C20 H20 119.6 . . ?
C19 C20 C15 120.8(2) . . ?
C19 C20 H20 119.6 . . ?
C10 C21 H21A 108.8 . . ?
C10 C21 H21B 108.8 . . ?
H21A C21 H21B 107.7 . . ?
C22 C21 C10 113.8(3) . . ?
C22 C21 H21A 108.8 . . ?
C22 C21 H21B 108.8 . . ?
C21 C22 H22A 109.5 . . ?
C21 C22 H22B 109.5 . . ?
C21 C22 H22C 109.5 . . ?
H22A C22 H22B 109.5 . . ?
H22A C22 H22C 109.5 . . ?
H22B C22 H22C 109.5 . . ?
C24 C23 C11 122.3(2) . . ?
C24 C23 C28 118.6(2) . . ?
C28 C23 C11 119.05(18) . . ?
C23 C24 H24 119.7 . . ?
C25 C24 C23 120.5(3) . . ?
C25 C24 H24 119.7 . . ?
C24 C25 H25 119.7 . . ?
C24 C25 C26 120.5(3) . . ?
C26 C25 H25 119.7 . . ?
C25 C26 H26 120.1 . . ?
C25 C26 C27 119.7(3) . . ?
C27 C26 H26 120.1 . . ?
C26 C27 H27 120.1 . . ?
C28 C27 C26 119.8(3) . . ?
C28 C27 H27 120.1 . . ?
C23 C28 H28 119.6 . . ?
C27 C28 C23 120.8(2) . . ?
C27 C28 H28 119.6 . . ?

loop_
_geom_bond_atom_site_label_1
_geom_bond_atom_site_label_2
_geom_bond_distance
_geom_bond_site_symmetry_2
_geom_bond_publ_flag
O1 C2 1.384(3) . ?
O1 C3 1.388(3) . ?
O2 C9 1.365(3) . ?
O2 C10 1.370(3) . ?
O3 N1 1.207(4) . ?
O4 N1 1.213(4) . ?
N1 C2 1.552(3) . ?
C1 H1 0.9800 . ?
C1 C2 1.538(3) . ?
C1 C14 1.515(3) . ?
C1 C15 1.523(3) . ?
C2 H2 0.9800 . ?
C3 C4 1.388(4) . ?
C3 C14 1.374(3) . ?
C4 H4 0.9300 . ?
C4 C5 1.352(4) . ?
C5 H5 0.9300 . ?
C5 C6 1.421(4) . ?
C6 C7 1.417(4) . ?
C6 C13 1.440(3) . ?
C7 H7 0.9300 . ?
C7 C8 1.355(4) . ?
C8 H8 0.9300 . ?
C8 C9 1.392(3) . ?
C9 C12 1.383(3) . ?
C10 C11 1.360(3) . ?
C10 C21 1.488(3) . ?
C11 C12 1.458(3) . ?
C11 C23 1.479(3) . ?
C12 C13 1.438(3) . ?
C13 C14 1.417(3) . ?
C15 C16 1.379(3) . ?
C15 C20 1.391(3) . ?
C16 H16 0.9300 . ?
C16 C17 1.388(4) . ?
C17 H17 0.9300 . ?
C17 C18 1.376(4) . ?
C18 H18 0.9300 . ?
C18 C19 1.373(4) . ?
C19 H19 0.9300 . ?
C19 C20 1.380(4) . ?
C20 H20 0.9300 . ?
C21 H21A 0.9700 . ?
C21 H21B 0.9700 . ?
C21 C22 1.484(5) . ?
C22 H22A 0.9600 . ?
C22 H22B 0.9600 . ?
C22 H22C 0.9600 . ?
C23 C24 1.384(3) . ?
C23 C28 1.396(3) . ?
C24 H24 0.9300 . ?
C24 C25 1.378(4) . ?
C25 H25 0.9300 . ?
C25 C26 1.380(6) . ?
C26 H26 0.9300 . ?
C26 C27 1.383(5) . ?
C27 H27 0.9300 . ?
C27 C28 1.380(4) . ?
C28 H28 0.9300 . ?

loop_
_geom_torsion_atom_site_label_1
_geom_torsion_atom_site_label_2
_geom_torsion_atom_site_label_3
_geom_torsion_atom_site_label_4
_geom_torsion
_geom_torsion_site_symmetry_1
_geom_torsion_site_symmetry_2
_geom_torsion_site_symmetry_3
_geom_torsion_site_symmetry_4
_geom_torsion_publ_flag
O1 C3 C4 C5 178.2(2) . . . . ?
O1 C3 C14 C1 -4.0(2) . . . . ?
O1 C3 C14 C13 -179.29(17) . . . . ?
O2 C9 C12 C11 -3.4(2) . . . . ?
O2 C9 C12 C13 175.50(16) . . . . ?
O2 C10 C11 C12 -2.0(2) . . . . ?
O2 C10 C11 C23 170.36(17) . . . . ?
O2 C10 C21 C22 66.0(4) . . . . ?
O3 N1 C2 O1 -6.3(3) . . . . ?
O3 N1 C2 C1 -123.4(3) . . . . ?
O4 N1 C2 O1 174.1(2) . . . . ?
O4 N1 C2 C1 57.0(3) . . . . ?
C1 C15 C16 C17 178.3(2) . . . . ?
C1 C15 C20 C19 -177.61(19) . . . . ?
C2 O1 C3 C4 167.1(2) . . . . ?
C2 O1 C3 C14 -14.1(2) . . . . ?
C2 C1 C14 C3 18.1(2) . . . . ?
C2 C1 C14 C13 -167.5(2) . . . . ?
C2 C1 C15 C16 -111.4(2) . . . . ?
C2 C1 C15 C20 67.6(2) . . . . ?
C3 O1 C2 N1 -91.6(2) . . . . ?
C3 O1 C2 C1 26.0(2) . . . . ?
C3 C4 C5 C6 0.4(4) . . . . ?
C4 C3 C14 C1 174.8(2) . . . . ?
C4 C3 C14 C13 -0.4(3) . . . . ?
C4 C5 C6 C7 -177.6(2) . . . . ?
C4 C5 C6 C13 0.7(4) . . . . ?
C5 C6 C7 C8 175.2(2) . . . . ?
C5 C6 C13 C12 -179.7(2) . . . . ?
C5 C6 C13 C14 -1.6(3) . . . . ?
C6 C7 C8 C9 2.6(4) . . . . ?
C6 C13 C14 C1 -172.33(19) . . . . ?
C6 C13 C14 C3 1.4(3) . . . . ?
C7 C6 C13 C12 -1.5(3) . . . . ?
C7 C6 C13 C14 176.6(2) . . . . ?
C7 C8 C9 O2 179.9(2) . . . . ?
C7 C8 C9 C12 2.5(4) . . . . ?
C8 C9 C12 C11 174.2(2) . . . . ?
C8 C9 C12 C13 -6.9(3) . . . . ?
C9 O2 C10 C11 0.0(2) . . . . ?
C9 O2 C10 C21 178.1(2) . . . . ?
C9 C12 C13 C6 6.0(3) . . . . ?
C9 C12 C13 C14 -171.91(18) . . . . ?
C10 O2 C9 C8 -175.5(2) . . . . ?
C10 O2 C9 C12 2.2(2) . . . . ?
C10 C11 C12 C9 3.2(2) . . . . ?
C10 C11 C12 C13 -175.3(2) . . . . ?
C10 C11 C23 C24 70.6(3) . . . . ?
C10 C11 C23 C28 -106.0(2) . . . . ?
C11 C10 C21 C22 -116.4(4) . . . . ?
C11 C12 C13 C6 -175.6(2) . . . . ?
C11 C12 C13 C14 6.5(3) . . . . ?
C11 C23 C24 C25 -177.2(2) . . . . ?
C11 C23 C28 C27 178.2(2) . . . . ?
C12 C11 C23 C24 -119.2(2) . . . . ?
C12 C11 C23 C28 64.1(3) . . . . ?
C12 C13 C14 C1 5.5(3) . . . . ?
C12 C13 C14 C3 179.31(19) . . . . ?
C13 C6 C7 C8 -3.0(4) . . . . ?
C14 C1 C2 O1 -27.1(2) . . . . ?
C14 C1 C2 N1 90.3(2) . . . . ?
C14 C1 C15 C16 -1.0(3) . . . . ?
C14 C1 C15 C20 178.11(17) . . . . ?
C14 C3 C4 C5 -0.5(4) . . . . ?
C15 C1 C2 O1 93.7(2) . . . . ?
C15 C1 C2 N1 -148.9(2) . . . . ?
C15 C1 C14 C3 -98.7(2) . . . . ?
C15 C1 C14 C13 75.7(3) . . . . ?
C15 C16 C17 C18 -0.9(5) . . . . ?
C16 C15 C20 C19 1.5(3) . . . . ?
C16 C17 C18 C19 1.9(5) . . . . ?
C17 C18 C19 C20 -1.1(4) . . . . ?
C18 C19 C20 C15 -0.6(3) . . . . ?
C20 C15 C16 C17 -0.8(4) . . . . ?
C21 C10 C11 C12 -179.7(3) . . . . ?
C21 C10 C11 C23 -7.3(4) . . . . ?
C23 C11 C12 C9 -168.15(19) . . . . ?
C23 C11 C12 C13 13.3(4) . . . . ?
C23 C24 C25 C26 -0.5(4) . . . . ?
C24 C23 C28 C27 1.5(3) . . . . ?
C24 C25 C26 C27 0.7(5) . . . . ?
C25 C26 C27 C28 0.3(5) . . . . ?
C26 C27 C28 C23 -1.3(4) . . . . ?
C28 C23 C24 C25 -0.5(3) . . . . ?

loop_
_twin_individual_id
_twin_individual_mass_fraction_refined
1 1.0(3)
2 0.0(3)
